data_7000652
loop_
_publ_author_name
'Wong, Elizabeth'
'Li, John'
'Seward, Corey'
'Wang, Suning'

_publ_section_title
;
 Cu(i) and Ag(i) complexes of 7-azaindolyl and
 2,2&#x2032;-dipyridylamino substituted 1,3,5-triazine and benzene: the
 central core impact on structure, solution dynamics and fluorescence
 of the complexes
;
_journal_issue 10
_journal_name_full 'Dalton Transactions'
_journal_page_first 1776
_journal_page_last 1785
_journal_paper_doi 10.1039/b814393e
_journal_year 2009
_chemical_formula_sum 'C42 H30 B Cu F4 N9 P'
_chemical_formula_weight 842.07
_chemical_name_systematic
;
?
;
_space_group_IT_number 14
_symmetry_cell_setting monoclinic
_symmetry_space_group_name_Hall '-P 2yn'
_symmetry_space_group_name_H-M 'P 1 21/n 1'
_atom_sites_solution_hydrogens geom
_atom_sites_solution_primary direct
_atom_sites_solution_secondary difmap
_audit_creation_method SHELXL-97
_cell_angle_alpha 90.00
_cell_angle_beta 98.363(6)
_cell_angle_gamma 90.00
_cell_formula_units_Z 4
_cell_length_a 15.009(4)
_cell_length_b 14.840(4)
_cell_length_c 17.565(5)
_cell_measurement_temperature 293(2)
_cell_volume 3870.7(18)
_computing_cell_refinement 'Bruker XSCANS'
_computing_data_collection 'Bruker XSCANS'
_computing_data_reduction 'Bruker SHELXTL'
_computing_molecular_graphics 'Bruker SHELXTL'
_computing_publication_material 'Bruker SHELXTL'
_computing_structure_refinement 'SHELXL-97 (Sheldrick, 1997)'
_computing_structure_solution 'SHELXS-97 (Sheldrick, 1990)'
_diffrn_ambient_temperature 293(2)
_diffrn_measured_fraction_theta_full 0.999
_diffrn_measured_fraction_theta_max 0.999
_diffrn_measurement_device_type 'Bruker P4'
_diffrn_measurement_method '\w scans'
_diffrn_radiation_monochromator graphite
_diffrn_radiation_source 'fine-focus sealed tube'
_diffrn_radiation_type MoK\a
_diffrn_radiation_wavelength 0.71073
_diffrn_reflns_av_R_equivalents 0.0273
_diffrn_reflns_av_sigmaI/netI 0.0391
_diffrn_reflns_limit_h_max 18
_diffrn_reflns_limit_h_min -17
_diffrn_reflns_limit_k_max 18
_diffrn_reflns_limit_k_min -18
_diffrn_reflns_limit_l_max 21
_diffrn_reflns_limit_l_min -21
_diffrn_reflns_number 20499
_diffrn_reflns_theta_full 26.00
_diffrn_reflns_theta_max 26.00
_diffrn_reflns_theta_min 1.67
_exptl_absorpt_coefficient_mu 0.670
_exptl_absorpt_correction_T_max 0.8777
_exptl_absorpt_correction_T_min 0.8244
_exptl_absorpt_correction_type multi-scan
_exptl_crystal_colour yellow
_exptl_crystal_density_diffrn 1.445
_exptl_crystal_density_method 'not measured'
_exptl_crystal_description block
_exptl_crystal_F_000 1720
_exptl_crystal_size_max 0.30
_exptl_crystal_size_mid 0.20
_exptl_crystal_size_min 0.20
_refine_diff_density_max 0.525
_refine_diff_density_min -0.318
_refine_diff_density_rms 0.053
_refine_ls_extinction_method none
_refine_ls_goodness_of_fit_ref 1.060
_refine_ls_hydrogen_treatment constr
_refine_ls_matrix_type full
_refine_ls_number_parameters 532
_refine_ls_number_reflns 7602
_refine_ls_number_restraints 5
_refine_ls_restrained_S_all 1.070
_refine_ls_R_factor_all 0.0770
_refine_ls_R_factor_gt 0.0443
_refine_ls_shift/su_max 0.000
_refine_ls_shift/su_mean 0.000
_refine_ls_structure_factor_coef Fsqd
_refine_ls_weighting_details 'calc w=1/[\s^2^(Fo^2^)+(0.0390P)^2^+3.0000P] where P=(Fo^2^+2Fc^2^)/3'
_refine_ls_weighting_scheme calc
_refine_ls_wR_factor_gt 0.0930
_refine_ls_wR_factor_ref 0.1109
_reflns_number_gt 5236
_reflns_number_total 7602
_reflns_threshold_expression >2sigma(I)
_cod_data_source_file b814393e.txt
_cod_data_source_block jli5
_cod_depositor_comments
;
The following automatic conversions were performed:
'_symmetry_cell_setting' value 'Monoclinic' changed to 'monoclinic'
according to '/home/saulius/struct/CIF-dictionaries/cif_core.dic'
dictionary named 'cif_core.dic' version 2.4.1 from 2010-06-29.

Automatic conversion script
Id: cif_fix_enum 1527 2010-12-29 10:47:43Z saulius 
;
_cod_original_cell_volume 3870.8(19)
_cod_original_sg_symbol_H-M P2(1)/n
_cod_database_code 7000652

loop_
_symmetry_equiv_pos_as_xyz
'x, y, z'
'-x+1/2, y+1/2, -z+1/2'
'-x, -y, -z'
'x-1/2, -y-1/2, z-1/2'

loop_
_atom_site_label
_atom_site_type_symbol
_atom_site_fract_x
_atom_site_fract_y
_atom_site_fract_z
_atom_site_U_iso_or_equiv
_atom_site_adp_type
_atom_site_occupancy
_atom_site_symmetry_multiplicity
_atom_site_calc_flag
_atom_site_refinement_flags
_atom_site_disorder_assembly
_atom_site_disorder_group
P1 P 0.21116(5) 0.46976(5) -0.07950(4) 0.03767(19) Uani 1 1 d . . .
Cu1 Cu 0.16992(2) 0.35053(3) -0.15154(2) 0.04121(12) Uani 1 1 d . . .
N1 N -0.04228(16) 0.35030(17) -0.22119(14) 0.0435(6) Uani 1 1 d . . .
N2 N 0.07169(17) 0.26216(16) -0.13936(13) 0.0415(6) Uani 1 1 d . . .
N3 N 0.22487(17) 0.41952(17) -0.31482(13) 0.0437(6) Uani 1 1 d . . .
N4 N 0.27494(17) 0.31629(17) -0.20848(13) 0.0445(6) Uani 1 1 d . . .
N5 N -0.03787(17) 0.56884(18) -0.40650(14) 0.0481(7) Uani 1 1 d . . .
N6 N 0.07683(19) 0.61928(18) -0.48167(15) 0.0511(7) Uani 1 1 d . . .
N7 N 0.09562(16) 0.38930(17) -0.25930(13) 0.0412(6) Uani 1 1 d . . .
N8 N 0.09455(17) 0.49437(18) -0.36185(14) 0.0471(6) Uani 1 1 d . . .
N9 N -0.04097(17) 0.46121(18) -0.31246(14) 0.0470(6) Uani 1 1 d . . .
C1 C -0.1282(2) 0.5907(3) -0.4068(2) 0.0620(10) Uani 1 1 d . . .
H1A H -0.1657 0.5639 -0.3756 0.074 Uiso 1 1 calc R . .
C2 C -0.1535(3) 0.6557(3) -0.4584(2) 0.0714(11) Uani 1 1 d . . .
H2A H -0.2102 0.6819 -0.4684 0.086 Uiso 1 1 calc R . .
C3 C -0.0768(2) 0.6775(2) -0.49553(19) 0.0551(9) Uani 1 1 d . . .
C4 C -0.0598(3) 0.7362(3) -0.5525(2) 0.0706(11) Uani 1 1 d . . .
H4A H -0.1040 0.7750 -0.5760 0.085 Uiso 1 1 calc R . .
C5 C 0.0252(3) 0.7351(3) -0.5735(2) 0.0688(11) Uani 1 1 d . . .
H5A H 0.0393 0.7737 -0.6118 0.083 Uiso 1 1 calc R . .
C6 C 0.0891(3) 0.6769(2) -0.5376(2) 0.0610(9) Uani 1 1 d . . .
H6B H 0.1455 0.6777 -0.5535 0.073 Uiso 1 1 calc R . .
C7 C -0.0059(2) 0.6219(2) -0.46301(17) 0.0466(8) Uani 1 1 d . . .
C8 C 0.2691(2) 0.4592(2) -0.37222(18) 0.0521(8) Uani 1 1 d . . .
H8B H 0.2426 0.4989 -0.4099 0.062 Uiso 1 1 calc R . .
C9 C 0.3540(2) 0.4313(2) -0.36438(19) 0.0552(9) Uani 1 1 d . . .
H9B H 0.3965 0.4480 -0.3954 0.066 Uiso 1 1 calc R . .
C10 C 0.3693(2) 0.3709(2) -0.29976(18) 0.0502(8) Uani 1 1 d . . .
C11 C 0.4424(2) 0.3229(3) -0.2640(2) 0.0626(10) Uani 1 1 d . . .
H11A H 0.4980 0.3257 -0.2814 0.075 Uiso 1 1 calc R . .
C12 C 0.4297(2) 0.2706(3) -0.2015(2) 0.0672(11) Uani 1 1 d . . .
H12A H 0.4769 0.2361 -0.1767 0.081 Uiso 1 1 calc R . .
C13 C 0.3475(2) 0.2693(2) -0.1760(2) 0.0593(9) Uani 1 1 d . . .
H13A H 0.3414 0.2336 -0.1335 0.071 Uiso 1 1 calc R . .
C14 C 0.2883(2) 0.3644(2) -0.26976(17) 0.0434(7) Uani 1 1 d . . .
C15 C -0.1374(2) 0.3477(2) -0.23419(19) 0.0517(8) Uani 1 1 d . . .
H15A H -0.1740 0.3875 -0.2654 0.062 Uiso 1 1 calc R . .
C16 C -0.1666(2) 0.2798(2) -0.19509(19) 0.0555(9) Uani 1 1 d . . .
H16A H -0.2266 0.2646 -0.1943 0.067 Uiso 1 1 calc R . .
C17 C -0.0901(2) 0.2340(2) -0.15446(17) 0.0459(8) Uani 1 1 d . . .
C18 C -0.0774(3) 0.1599(2) -0.10660(19) 0.0559(9) Uani 1 1 d . . .
H18A H -0.1259 0.1257 -0.0957 0.067 Uiso 1 1 calc R . .
C19 C 0.0094(3) 0.1385(2) -0.07558(19) 0.0563(9) Uani 1 1 d . . .
H19A H 0.0202 0.0888 -0.0434 0.068 Uiso 1 1 calc R . .
C20 C 0.0806(2) 0.1904(2) -0.09184(17) 0.0494(8) Uani 1 1 d . . .
H20A H 0.1382 0.1749 -0.0686 0.059 Uiso 1 1 calc R . .
C21 C -0.0132(2) 0.2799(2) -0.17041(16) 0.0413(7) Uani 1 1 d . . .
C22 C 0.0064(2) 0.4025(2) -0.26558(16) 0.0411(7) Uani 1 1 d . . .
C23 C 0.0080(2) 0.5050(2) -0.35792(17) 0.0432(7) Uani 1 1 d . . .
C24 C 0.1345(2) 0.4346(2) -0.31105(16) 0.0424(7) Uani 1 1 d . . .
C25 C 0.1240(2) 0.5554(2) -0.08035(16) 0.0428(7) Uani 1 1 d . . .
C26 C 0.1403(3) 0.6467(2) -0.06718(19) 0.0562(9) Uani 1 1 d . . .
H26A H 0.1992 0.6681 -0.0588 0.067 Uiso 1 1 calc R . .
C27 C 0.0692(3) 0.7059(3) -0.0665(2) 0.0700(11) Uani 1 1 d . . .
H27A H 0.0804 0.7667 -0.0566 0.084 Uiso 1 1 calc R . .
C28 C -0.0181(3) 0.6752(3) -0.0804(2) 0.0764(12) Uani 1 1 d . . .
H28A H -0.0656 0.7153 -0.0804 0.092 Uiso 1 1 calc R . .
C29 C -0.0351(3) 0.5864(3) -0.0941(2) 0.0707(11) Uani 1 1 d . . .
H29A H -0.0942 0.5660 -0.1039 0.085 Uiso 1 1 calc R . .
C30 C 0.0352(2) 0.5259(2) -0.09345(18) 0.0527(8) Uani 1 1 d . . .
H30A H 0.0229 0.4650 -0.1019 0.063 Uiso 1 1 calc R . .
C31 C 0.3026(2) 0.5256(2) -0.11881(16) 0.0418(7) Uani 1 1 d . . .
C32 C 0.3912(2) 0.4999(3) -0.0944(2) 0.0570(9) Uani 1 1 d . . .
H32A H 0.4048 0.4628 -0.0516 0.068 Uiso 1 1 calc R . .
C33 C 0.4591(3) 0.5293(3) -0.1337(2) 0.0703(11) Uani 1 1 d . . .
H33A H 0.5182 0.5117 -0.1172 0.084 Uiso 1 1 calc R . .
C34 C 0.4400(3) 0.5844(3) -0.1969(2) 0.0690(11) Uani 1 1 d . . .
H34A H 0.4859 0.6031 -0.2235 0.083 Uiso 1 1 calc R . .
C35 C 0.3537(3) 0.6114(3) -0.2203(2) 0.0651(10) Uani 1 1 d . . .
H35A H 0.3410 0.6499 -0.2623 0.078 Uiso 1 1 calc R . .
C36 C 0.2850(2) 0.5823(2) -0.18237(18) 0.0515(8) Uani 1 1 d . . .
H36A H 0.2262 0.6006 -0.1994 0.062 Uiso 1 1 calc R . .
C37 C 0.25318(19) 0.4538(2) 0.02244(16) 0.0401(7) Uani 1 1 d . . .
C38 C 0.2533(2) 0.3676(2) 0.05193(18) 0.0490(8) Uani 1 1 d . . .
H38A H 0.2369 0.3193 0.0191 0.059 Uiso 1 1 calc R . .
C39 C 0.2778(2) 0.3522(3) 0.13021(19) 0.0608(9) Uani 1 1 d . . .
H39A H 0.2778 0.2940 0.1497 0.073 Uiso 1 1 calc R . .
C40 C 0.3018(2) 0.4231(3) 0.17829(19) 0.0608(10) Uani 1 1 d . . .
H40A H 0.3176 0.4128 0.2307 0.073 Uiso 1 1 calc R . .
C41 C 0.3030(2) 0.5093(3) 0.15032(19) 0.0614(10) Uani 1 1 d . . .
H41A H 0.3201 0.5571 0.1835 0.074 Uiso 1 1 calc R . .
C42 C 0.2786(2) 0.5246(2) 0.07221(18) 0.0539(9) Uani 1 1 d . . .
H42A H 0.2793 0.5829 0.0531 0.065 Uiso 1 1 calc R . .
B1 B 0.3416(3) 0.5839(4) -0.6140(3) 0.0860(18) Uani 1 1 d D . .
F1 F 0.29013(16) 0.52422(17) -0.65715(14) 0.0876(7) Uani 1 1 d D . .
F2 F 0.42918(17) 0.5752(2) -0.60644(17) 0.1142(10) Uani 1 1 d D . .
F3 F 0.3053(2) 0.6477(2) -0.5797(2) 0.1317(12) Uani 1 1 d D . .
F5 F 0.3442(3) 0.6514(3) -0.6859(3) 0.0926(15) Uani 0.50 1 d PD . .
F5A F 0.3407(4) 0.5268(4) -0.5380(3) 0.1064(18) Uani 0.50 1 d PD . .

loop_
_atom_site_aniso_label
_atom_site_aniso_U_11
_atom_site_aniso_U_22
_atom_site_aniso_U_33
_atom_site_aniso_U_23
_atom_site_aniso_U_13
_atom_site_aniso_U_12
P1 0.0372(4) 0.0396(4) 0.0359(4) -0.0003(3) 0.0042(3) -0.0001(4)
Cu1 0.0436(2) 0.0413(2) 0.03728(19) 0.00175(17) 0.00102(15) 0.00080(18)
N1 0.0430(14) 0.0438(15) 0.0427(13) 0.0058(12) 0.0026(11) -0.0024(13)
N2 0.0488(16) 0.0379(14) 0.0370(13) 0.0000(11) 0.0030(11) 0.0005(12)
N3 0.0450(15) 0.0476(16) 0.0386(13) 0.0059(12) 0.0068(11) 0.0031(13)
N4 0.0511(16) 0.0437(15) 0.0387(14) 0.0026(12) 0.0071(12) 0.0099(13)
N5 0.0448(16) 0.0464(16) 0.0510(15) 0.0120(13) 0.0001(12) 0.0035(13)
N6 0.0538(17) 0.0497(17) 0.0487(15) 0.0077(13) 0.0034(13) 0.0023(14)
N7 0.0419(15) 0.0431(15) 0.0369(13) 0.0044(11) -0.0003(11) 0.0004(12)
N8 0.0454(16) 0.0485(16) 0.0466(15) 0.0124(13) 0.0043(12) 0.0029(13)
N9 0.0449(15) 0.0455(16) 0.0489(15) 0.0076(13) 0.0012(12) 0.0005(13)
C1 0.046(2) 0.066(2) 0.073(2) 0.024(2) 0.0060(17) 0.0050(19)
C2 0.052(2) 0.078(3) 0.083(3) 0.028(2) 0.0055(19) 0.017(2)
C3 0.059(2) 0.049(2) 0.0542(19) 0.0121(16) -0.0026(16) 0.0073(17)
C4 0.076(3) 0.063(3) 0.071(2) 0.027(2) 0.004(2) 0.016(2)
C5 0.079(3) 0.063(3) 0.065(2) 0.022(2) 0.012(2) 0.004(2)
C6 0.068(2) 0.061(2) 0.054(2) 0.0085(18) 0.0096(18) -0.003(2)
C7 0.054(2) 0.0417(18) 0.0409(17) 0.0026(14) -0.0026(15) -0.0013(16)
C8 0.055(2) 0.057(2) 0.0451(18) 0.0101(16) 0.0106(15) 0.0037(18)
C9 0.054(2) 0.063(2) 0.0513(19) 0.0065(17) 0.0183(16) -0.0022(18)
C10 0.0490(19) 0.054(2) 0.0482(18) -0.0035(15) 0.0081(15) 0.0048(17)
C11 0.051(2) 0.080(3) 0.060(2) 0.000(2) 0.0173(17) 0.011(2)
C12 0.055(2) 0.076(3) 0.071(2) 0.014(2) 0.0107(19) 0.026(2)
C13 0.063(2) 0.061(2) 0.054(2) 0.0127(18) 0.0117(17) 0.018(2)
C14 0.0460(18) 0.0441(19) 0.0397(16) -0.0032(14) 0.0050(13) 0.0057(15)
C15 0.0398(18) 0.061(2) 0.0531(19) 0.0044(17) 0.0024(14) 0.0008(17)
C16 0.046(2) 0.064(2) 0.057(2) -0.0002(18) 0.0086(16) -0.0101(18)
C17 0.0503(19) 0.0460(19) 0.0421(16) -0.0066(15) 0.0091(14) -0.0091(16)
C18 0.066(2) 0.047(2) 0.056(2) 0.0004(17) 0.0151(17) -0.0130(18)
C19 0.076(3) 0.0411(19) 0.0526(19) 0.0070(16) 0.0118(18) -0.0033(19)
C20 0.058(2) 0.0439(19) 0.0450(18) 0.0036(15) 0.0041(15) 0.0015(17)
C21 0.0518(19) 0.0366(17) 0.0348(15) -0.0040(13) 0.0043(13) -0.0018(15)
C22 0.0433(18) 0.0426(18) 0.0353(15) -0.0023(14) -0.0018(13) 0.0003(15)
C23 0.0465(19) 0.0391(18) 0.0419(16) -0.0003(14) -0.0004(14) 0.0007(15)
C24 0.0470(19) 0.0405(18) 0.0383(16) -0.0011(14) 0.0013(14) 0.0005(15)
C25 0.0475(19) 0.0449(19) 0.0367(15) 0.0023(13) 0.0083(13) 0.0061(15)
C26 0.063(2) 0.047(2) 0.060(2) 0.0011(17) 0.0117(17) 0.0021(19)
C27 0.100(3) 0.045(2) 0.070(2) 0.0038(18) 0.027(2) 0.017(2)
C28 0.078(3) 0.076(3) 0.080(3) 0.012(2) 0.027(2) 0.035(3)
C29 0.051(2) 0.080(3) 0.083(3) 0.000(2) 0.0150(19) 0.017(2)
C30 0.046(2) 0.054(2) 0.058(2) -0.0021(17) 0.0098(16) 0.0055(17)
C31 0.0437(18) 0.0426(18) 0.0396(16) -0.0070(14) 0.0081(13) -0.0054(15)
C32 0.048(2) 0.069(2) 0.0538(19) 0.0001(18) 0.0080(16) -0.0007(18)
C33 0.047(2) 0.086(3) 0.079(3) -0.008(2) 0.0152(19) -0.006(2)
C34 0.068(3) 0.075(3) 0.071(3) -0.012(2) 0.036(2) -0.023(2)
C35 0.083(3) 0.065(2) 0.052(2) 0.0022(18) 0.024(2) -0.014(2)
C36 0.055(2) 0.054(2) 0.0454(18) 0.0008(16) 0.0090(15) -0.0034(17)
C37 0.0367(16) 0.0470(19) 0.0367(15) -0.0018(14) 0.0057(12) 0.0040(14)
C38 0.053(2) 0.051(2) 0.0426(17) 0.0002(15) 0.0054(14) 0.0062(16)
C39 0.070(2) 0.063(2) 0.0485(19) 0.0098(19) 0.0067(17) 0.010(2)
C40 0.060(2) 0.083(3) 0.0386(18) 0.0068(19) 0.0046(16) 0.015(2)
C41 0.063(2) 0.075(3) 0.0440(19) -0.0149(18) -0.0009(16) 0.005(2)
C42 0.061(2) 0.050(2) 0.0482(19) -0.0011(16) 0.0004(16) 0.0003(18)
B1 0.045(3) 0.083(4) 0.122(5) -0.052(4) -0.015(3) 0.017(3)
F1 0.0845(16) 0.0882(18) 0.0849(16) -0.0157(14) -0.0048(13) -0.0079(14)
F2 0.0619(16) 0.141(3) 0.139(2) -0.022(2) 0.0112(15) 0.0064(17)
F3 0.103(2) 0.124(3) 0.167(3) -0.066(2) 0.016(2) 0.0222(19)
F5 0.078(3) 0.078(3) 0.116(4) 0.013(3) -0.004(3) -0.010(3)
F5A 0.149(5) 0.109(4) 0.056(3) 0.011(3) -0.003(3) -0.035(4)

loop_
_atom_type_symbol
_atom_type_description
_atom_type_scat_dispersion_real
_atom_type_scat_dispersion_imag
_atom_type_scat_source
C C 0.0033 0.0016 'International Tables Vol C Tables 4.2.6.8 and 6.1.1.4'
H H 0.0000 0.0000 'International Tables Vol C Tables 4.2.6.8 and 6.1.1.4'
B B 0.0013 0.0007 'International Tables Vol C Tables 4.2.6.8 and 6.1.1.4'
N N 0.0061 0.0033 'International Tables Vol C Tables 4.2.6.8 and 6.1.1.4'
F F 0.0171 0.0103 'International Tables Vol C Tables 4.2.6.8 and 6.1.1.4'
P P 0.1023 0.0942 'International Tables Vol C Tables 4.2.6.8 and 6.1.1.4'
Cu Cu 0.3201 1.2651 'International Tables Vol C Tables 4.2.6.8 and 6.1.1.4'

loop_
_geom_angle_atom_site_label_1
_geom_angle_atom_site_label_2
_geom_angle_atom_site_label_3
_geom_angle
_geom_angle_site_symmetry_1
_geom_angle_site_symmetry_3
_geom_angle_publ_flag
C25 P1 C31 105.01(15) . . ?
C25 P1 C37 104.09(13) . . ?
C31 P1 C37 104.99(14) . . ?
C25 P1 Cu1 114.36(11) . . ?
C31 P1 Cu1 108.10(10) . . ?
C37 P1 Cu1 119.07(11) . . ?
N2 Cu1 N4 121.25(10) . . ?
N2 Cu1 N7 88.48(10) . . ?
N4 Cu1 N7 88.49(10) . . ?
N2 Cu1 P1 127.64(7) . . ?
N4 Cu1 P1 107.85(8) . . ?
N7 Cu1 P1 111.04(7) . . ?
C22 N1 C21 129.5(3) . . ?
C22 N1 C15 121.9(3) . . ?
C21 N1 C15 107.2(3) . . ?
C21 N2 C20 114.3(3) . . ?
C21 N2 Cu1 119.9(2) . . ?
C20 N2 Cu1 125.0(2) . . ?
C24 N3 C14 130.8(2) . . ?
C24 N3 C8 122.1(3) . . ?
C14 N3 C8 107.1(2) . . ?
C14 N4 C13 114.4(3) . . ?
C14 N4 Cu1 118.6(2) . . ?
C13 N4 Cu1 123.5(2) . . ?
C23 N5 C1 123.8(3) . . ?
C23 N5 C7 128.8(3) . . ?
C1 N5 C7 107.4(3) . . ?
C7 N6 C6 113.3(3) . . ?
C24 N7 C22 113.7(3) . . ?
C24 N7 Cu1 121.2(2) . . ?
C22 N7 Cu1 119.96(19) . . ?
C23 N8 C24 113.2(3) . . ?
C23 N9 C22 113.5(3) . . ?
C2 C1 N5 110.5(3) . . ?
C1 C2 C3 107.6(3) . . ?
C4 C3 C7 117.2(3) . . ?
C4 C3 C2 135.8(3) . . ?
C7 C3 C2 107.0(3) . . ?
C3 C4 C5 117.7(3) . . ?
C6 C5 C4 119.7(3) . . ?
N6 C6 C5 125.4(4) . . ?
N6 C7 C3 126.7(3) . . ?
N6 C7 N5 125.8(3) . . ?
C3 C7 N5 107.5(3) . . ?
C9 C8 N3 109.8(3) . . ?
C8 C9 C10 108.4(3) . . ?
C11 C10 C14 118.1(3) . . ?
C11 C10 C9 134.9(3) . . ?
C14 C10 C9 107.0(3) . . ?
C10 C11 C12 117.3(3) . . ?
C13 C12 C11 120.2(3) . . ?
N4 C13 C12 124.3(3) . . ?
N4 C14 C10 125.7(3) . . ?
N4 C14 N3 126.6(3) . . ?
C10 C14 N3 107.6(3) . . ?
C16 C15 N1 109.8(3) . . ?
C15 C16 C17 108.4(3) . . ?
C18 C17 C21 117.6(3) . . ?
C18 C17 C16 135.3(3) . . ?
C21 C17 C16 107.1(3) . . ?
C19 C18 C17 117.7(3) . . ?
C18 C19 C20 120.5(3) . . ?
N2 C20 C19 124.0(3) . . ?
N2 C21 N1 126.6(3) . . ?
N2 C21 C17 125.8(3) . . ?
N1 C21 C17 107.5(3) . . ?
N9 C22 N7 125.7(3) . . ?
N9 C22 N1 115.9(3) . . ?
N7 C22 N1 118.4(3) . . ?
N8 C23 N9 127.3(3) . . ?
N8 C23 N5 116.9(3) . . ?
N9 C23 N5 115.8(3) . . ?
N7 C24 N8 126.3(3) . . ?
N7 C24 N3 118.7(3) . . ?
N8 C24 N3 115.0(3) . . ?
C30 C25 C26 118.4(3) . . ?
C30 C25 P1 116.9(2) . . ?
C26 C25 P1 124.7(3) . . ?
C27 C26 C25 120.1(4) . . ?
C28 C27 C26 120.3(4) . . ?
C29 C28 C27 120.2(4) . . ?
C28 C29 C30 120.3(4) . . ?
C29 C30 C25 120.6(3) . . ?
C32 C31 C36 118.4(3) . . ?
C32 C31 P1 119.8(3) . . ?
C36 C31 P1 120.8(2) . . ?
C33 C32 C31 120.1(3) . . ?
C34 C33 C32 120.6(4) . . ?
C35 C34 C33 119.8(3) . . ?
C34 C35 C36 120.5(4) . . ?
C35 C36 C31 120.7(3) . . ?
C38 C37 C42 118.7(3) . . ?
C38 C37 P1 118.0(2) . . ?
C42 C37 P1 123.1(2) . . ?
C37 C38 C39 120.6(3) . . ?
C40 C39 C38 119.6(3) . . ?
C39 C40 C41 120.9(3) . . ?
C40 C41 C42 119.5(3) . . ?
C37 C42 C41 120.7(3) . . ?
F3 B1 F2 120.9(4) . . ?
F3 B1 F1 120.3(4) . . ?
F2 B1 F1 118.8(4) . . ?
F3 B1 F5A 86.7(5) . . ?
F2 B1 F5A 89.6(4) . . ?
F1 B1 F5A 92.8(4) . . ?
F3 B1 F5 88.3(4) . . ?
F2 B1 F5 90.1(4) . . ?
F1 B1 F5 92.6(4) . . ?
F5A B1 F5 174.0(4) . . ?

loop_
_geom_bond_atom_site_label_1
_geom_bond_atom_site_label_2
_geom_bond_distance
_geom_bond_site_symmetry_2
_geom_bond_publ_flag
P1 C25 1.822(3) . ?
P1 C31 1.823(3) . ?
P1 C37 1.825(3) . ?
P1 Cu1 2.2106(10) . ?
Cu1 N2 2.008(3) . ?
Cu1 N4 2.050(2) . ?
Cu1 N7 2.132(2) . ?
N1 C22 1.382(4) . ?
N1 C21 1.401(4) . ?
N1 C15 1.413(4) . ?
N2 C21 1.338(4) . ?
N2 C20 1.348(4) . ?
N3 C24 1.385(4) . ?
N3 C14 1.408(4) . ?
N3 C8 1.414(4) . ?
N4 C14 1.331(4) . ?
N4 C13 1.348(4) . ?
N5 C23 1.388(4) . ?
N5 C1 1.393(4) . ?
N5 C7 1.405(4) . ?
N6 C7 1.331(4) . ?
N6 C6 1.335(4) . ?
N7 C24 1.332(4) . ?
N7 C22 1.341(4) . ?
N8 C23 1.321(4) . ?
N8 C24 1.337(4) . ?
N9 C23 1.331(4) . ?
N9 C22 1.331(4) . ?
C1 C2 1.340(5) . ?
C2 C3 1.439(5) . ?
C3 C4 1.378(5) . ?
C3 C7 1.401(4) . ?
C4 C5 1.379(5) . ?
C5 C6 1.374(5) . ?
C8 C9 1.329(4) . ?
C9 C10 1.438(5) . ?
C10 C11 1.380(5) . ?
C10 C14 1.397(4) . ?
C11 C12 1.381(5) . ?
C12 C13 1.373(5) . ?
C15 C16 1.330(5) . ?
C16 C17 1.433(5) . ?
C17 C18 1.380(4) . ?
C17 C21 1.403(4) . ?
C18 C19 1.374(5) . ?
C19 C20 1.380(5) . ?
C25 C30 1.390(4) . ?
C25 C26 1.391(4) . ?
C26 C27 1.385(5) . ?
C27 C28 1.375(6) . ?
C28 C29 1.357(6) . ?
C29 C30 1.383(5) . ?
C31 C32 1.390(4) . ?
C31 C36 1.392(4) . ?
C32 C33 1.382(5) . ?
C33 C34 1.374(5) . ?
C34 C35 1.362(5) . ?
C35 C36 1.377(5) . ?
C37 C38 1.381(4) . ?
C37 C42 1.384(4) . ?
C38 C39 1.389(4) . ?
C39 C40 1.364(5) . ?
C40 C41 1.371(5) . ?
C41 C42 1.386(4) . ?
B1 F3 1.284(5) . ?
B1 F2 1.308(5) . ?
B1 F1 1.337(5) . ?
B1 F5A 1.583(8) . ?
B1 F5 1.617(8) . ?
